data_1548420
loop_
_publ_author_name
'Xijian Li'
'Siyu Peng'
'Li Li'
'Yong Huang'

_publ_section_title
;
 Synthesis of tetrasubstituted 1-silyloxy-3-aminobutadienes and chemistry
 beyond Diels-Alder reactions
;
_journal_name_full 'Nature Communications'
_journal_page_first 6913
_journal_paper_doi 10.1038/ncomms7913
_journal_volume 6
_journal_year 2015
_chemical_formula_moiety 'C26 H37 Br2 N O Si'
_chemical_formula_sum 'C26 H37 Br2 N O Si'
_chemical_formula_weight 567.47
_space_group_IT_number 2
_symmetry_cell_setting triclinic
_symmetry_space_group_name_Hall '-P 1'
_symmetry_space_group_name_H-M 'P -1'
_atom_sites_solution_hydrogens geom
_atom_sites_solution_primary direct
_atom_sites_solution_secondary difmap
_cell_angle_alpha 85.838(6)
_cell_angle_beta 75.410(5)
_cell_angle_gamma 84.304(6)
_cell_formula_units_Z 2
_cell_length_a 8.5127(2)
_cell_length_b 9.9548(2)
_cell_length_c 16.5298(12)
_cell_measurement_temperature 566(2)
_cell_volume 1347.26(11)
_computing_cell_refinement 'Bruker SAINT'
_computing_data_collection 'Bruker APEX2'
_computing_data_reduction 'Bruker SAINT'
_computing_molecular_graphics 'Bruker SHELXTL'
_computing_publication_material 'Bruker SHELXTL'
_computing_structure_refinement 'SHELXL-97 (Sheldrick, 1997)'
_computing_structure_solution 'SHELXS-97 (Sheldrick, 1990)'
_diffrn_ambient_temperature 566(2)
_diffrn_measured_fraction_theta_full 0.983
_diffrn_measured_fraction_theta_max 0.983
_diffrn_radiation_monochromator graphite
_diffrn_radiation_source 'fine-focus sealed tube'
_diffrn_radiation_type CuK\a
_diffrn_radiation_wavelength 1.54187
_diffrn_reflns_av_R_equivalents 0.0685
_diffrn_reflns_av_sigmaI/netI 0.0622
_diffrn_reflns_limit_h_max 10
_diffrn_reflns_limit_h_min -10
_diffrn_reflns_limit_k_max 11
_diffrn_reflns_limit_k_min -11
_diffrn_reflns_limit_l_max 19
_diffrn_reflns_limit_l_min -19
_diffrn_reflns_number 17245
_diffrn_reflns_theta_full 65.98
_diffrn_reflns_theta_max 65.98
_diffrn_reflns_theta_min 6.64
_exptl_absorpt_coefficient_mu 4.366
_exptl_absorpt_correction_T_max 0.7215
_exptl_absorpt_correction_T_min 0.6224
_exptl_absorpt_correction_type multi-scan
_exptl_absorpt_process_details '(SADABS; Sheldrick, 1996)'
_exptl_crystal_colour colorless
_exptl_crystal_density_diffrn 1.399
_exptl_crystal_density_method 'not measured'
_exptl_crystal_description block
_exptl_crystal_F_000 584
_exptl_crystal_size_max 0.12
_exptl_crystal_size_mid 0.10
_exptl_crystal_size_min 0.08
_refine_diff_density_max 0.810
_refine_diff_density_min -1.764
_refine_diff_density_rms 0.166
_refine_ls_extinction_coef 0.045(3)
_refine_ls_extinction_expression Fc^*^=kFc[1+0.001xFc^2^\l^3^/sin(2\q)]^-1/4^
_refine_ls_extinction_method SHELXL
_refine_ls_goodness_of_fit_ref 1.153
_refine_ls_hydrogen_treatment mixed
_refine_ls_matrix_type full
_refine_ls_number_parameters 287
_refine_ls_number_reflns 4620
_refine_ls_number_restraints 0
_refine_ls_restrained_S_all 1.153
_refine_ls_R_factor_all 0.0881
_refine_ls_R_factor_gt 0.0716
_refine_ls_shift/su_max 0.000
_refine_ls_shift/su_mean 0.000
_refine_ls_structure_factor_coef Fsqd
_refine_ls_weighting_details 'calc w=1/[\s^2^(Fo^2^)+(0.1603P)^2^+2.0495P] where P=(Fo^2^+2Fc^2^)/3'
_refine_ls_weighting_scheme calc
_refine_ls_wR_factor_gt 0.1961
_refine_ls_wR_factor_ref 0.2677
_reflns_number_gt 3835
_reflns_number_total 4620
_reflns_threshold_expression >2sigma(I)
_cod_data_source_file ncomms7913-s2.cif
_cod_data_source_block 1
_cod_depositor_comments
;

2019-03-25
Z value and formula fixed to values more according to usual
chemical conventions.                 miguel
;
_cod_original_formula_sum 'C52 H74 Br4 N2 O2 Si2'
_cod_original_formula_weight 1134.95
_cod_original_formula_moiety 'C52 H74 Br4 N2 O2 Si2'
_cod_original_formula_units_Z 1
_cod_original_sg_symbol_H-M P-1
_cod_database_code 1548420

loop_
_symmetry_equiv_pos_as_xyz
'x, y, z'
'-x, -y, -z'

loop_
_atom_site_label
_atom_site_type_symbol
_atom_site_fract_x
_atom_site_fract_y
_atom_site_fract_z
_atom_site_U_iso_or_equiv
_atom_site_adp_type
_atom_site_occupancy
_atom_site_symmetry_multiplicity
_atom_site_calc_flag
_atom_site_refinement_flags
_atom_site_disorder_assembly
_atom_site_disorder_group
Br1 Br 0.36099(8) 0.30588(9) 0.36910(4) 0.0705(4) Uani 1 1 d . . .
Br2 Br 0.95273(10) 0.02681(9) 0.19473(6) 0.0787(4) Uani 1 1 d . . .
Si3 Si 0.6602(2) 0.18112(18) 0.13089(10) 0.0545(5) Uani 1 1 d . . .
N4 N 0.6115(7) 0.2313(6) 0.5133(3) 0.0607(13) Uani 1 1 d . . .
C5 C 0.7073(7) 0.1721(6) 0.3062(4) 0.0516(14) Uani 1 1 d . . .
C6 C 0.7516(8) 0.1422(6) 0.2250(4) 0.0560(15) Uani 1 1 d . . .
C7 C 0.7998(7) 0.1372(6) 0.3773(4) 0.0528(14) Uani 1 1 d . . .
O1 O 0.9044(8) -0.0811(5) 0.4229(5) 0.0916(18) Uani 1 1 d . . .
C2 C 0.8010(10) -0.0117(7) 0.4003(5) 0.0690(19) Uani 1 1 d . . .
H2 H 0.7107 -0.0539 0.3964 0.083 Uiso 1 1 calc R . .
C3 C 0.9642(7) 0.1939(7) 0.3683(4) 0.0562(15) Uani 1 1 d . . .
H3A H 0.9956 0.1770 0.4208 0.067 Uiso 1 1 calc R . .
H3B H 1.0455 0.1455 0.3259 0.067 Uiso 1 1 calc R . .
C8 C 0.5744(7) 0.2336(6) 0.3679(4) 0.0506(13) Uani 1 1 d . . .
C9 C 0.9654(6) 0.3424(7) 0.3451(4) 0.0535(14) Uani 1 1 d . . .
C10 C 1.0022(10) 0.3891(8) 0.2625(5) 0.072(2) Uani 1 1 d . . .
H10 H 1.0243 0.3275 0.2206 0.087 Uiso 1 1 calc R . .
C11 C 0.6487(7) 0.2085(6) 0.4324(4) 0.0495(13) Uani 1 1 d . . .
C12 C 0.4654(9) 0.3120(7) 0.5573(4) 0.0643(17) Uani 1 1 d . . .
H12A H 0.3673 0.2736 0.5535 0.077 Uiso 1 1 calc R . .
H12B H 0.4637 0.4044 0.5343 0.077 Uiso 1 1 calc R . .
C13 C 0.5089(10) 0.3345(8) 0.1483(5) 0.0702(19) Uani 1 1 d . . .
H13 H 0.4333 0.3147 0.2023 0.084 Uiso 1 1 calc R . .
C14 C 0.8328(10) 0.1990(8) 0.0336(5) 0.0714(19) Uani 1 1 d . . .
H14 H 0.9012 0.1134 0.0307 0.086 Uiso 1 1 calc R . .
C15 C 0.5467(9) 0.0327(8) 0.1199(5) 0.0721(19) Uani 1 1 d . . .
H15 H 0.4984 0.0556 0.0722 0.087 Uiso 1 1 calc R . .
C16 C 0.7133(10) 0.1811(9) 0.5722(5) 0.078(2) Uani 1 1 d . . .
H16A H 0.8282 0.1872 0.5462 0.094 Uiso 1 1 calc R . .
H16B H 0.6952 0.0883 0.5916 0.094 Uiso 1 1 calc R . .
C17 C 1.0069(12) 0.5236(9) 0.2411(6) 0.088(3) Uani 1 1 d . . .
H17 H 1.0337 0.5517 0.1848 0.106 Uiso 1 1 calc R . .
C18 C 0.9340(8) 0.4385(8) 0.4056(5) 0.0630(17) Uani 1 1 d . . .
H18 H 0.9100 0.4108 0.4620 0.076 Uiso 1 1 calc R . .
C19 C 0.9731(10) 0.6185(9) 0.3003(7) 0.083(2) Uani 1 1 d . . .
H19 H 0.9739 0.7103 0.2850 0.100 Uiso 1 1 calc R . .
C1A C 0.4788(11) 0.3065(12) 0.6470(5) 0.092(3) Uani 1 1 d . . .
H1AA H 0.4397 0.3925 0.6721 0.110 Uiso 1 1 calc R . .
H1AB H 0.4158 0.2366 0.6800 0.110 Uiso 1 1 calc R . .
C1B C 0.5811(15) 0.4618(9) 0.1602(7) 0.105(3) Uani 1 1 d . . .
H1BA H 0.6374 0.4455 0.2040 0.157 Uiso 1 1 calc R . .
H1BB H 0.4957 0.5327 0.1752 0.157 Uiso 1 1 calc R . .
H1BC H 0.6563 0.4881 0.1091 0.157 Uiso 1 1 calc R . .
C1C C 0.6546(15) -0.1000(9) 0.1009(9) 0.112(4) Uani 1 1 d . . .
H1CA H 0.7373 -0.0875 0.0501 0.168 Uiso 1 1 calc R . .
H1CB H 0.5889 -0.1697 0.0946 0.168 Uiso 1 1 calc R . .
H1CC H 0.7048 -0.1258 0.1462 0.168 Uiso 1 1 calc R . .
C1D C 0.4048(13) 0.0145(12) 0.1973(7) 0.104(3) Uani 1 1 d . . .
H1DA H 0.4456 0.0053 0.2467 0.156 Uiso 1 1 calc R . .
H1DB H 0.3531 -0.0651 0.1929 0.156 Uiso 1 1 calc R . .
H1DC H 0.3271 0.0919 0.2008 0.156 Uiso 1 1 calc R . .
C20 C 0.7727(13) 0.2140(11) -0.0469(5) 0.095(3) Uani 1 1 d . . .
H20A H 0.7226 0.1341 -0.0526 0.143 Uiso 1 1 calc R . .
H20B H 0.8634 0.2261 -0.0942 0.143 Uiso 1 1 calc R . .
H20C H 0.6947 0.2911 -0.0443 0.143 Uiso 1 1 calc R . .
C1E C 0.6545(14) 0.2754(11) 0.6424(6) 0.097(3) Uani 1 1 d . . .
H1EA H 0.6707 0.2324 0.6946 0.116 Uiso 1 1 calc R . .
H1EB H 0.7114 0.3571 0.6306 0.116 Uiso 1 1 calc R . .
C1 C 0.9382(10) 0.5747(8) 0.3825(6) 0.076(2) Uani 1 1 d . . .
H1 H 0.9168 0.6375 0.4237 0.092 Uiso 1 1 calc R . .
C1F C 0.9449(14) 0.3094(13) 0.0353(7) 0.116(4) Uani 1 1 d . . .
H1FA H 0.8854 0.3964 0.0345 0.173 Uiso 1 1 calc R . .
H1FB H 1.0356 0.3043 -0.0129 0.173 Uiso 1 1 calc R . .
H1FC H 0.9838 0.2967 0.0852 0.173 Uiso 1 1 calc R . .
C1G C 0.4021(12) 0.3553(12) 0.0858(6) 0.096(3) Uani 1 1 d . . .
H1GA H 0.4687 0.3752 0.0308 0.145 Uiso 1 1 calc R . .
H1GB H 0.3212 0.4292 0.1018 0.145 Uiso 1 1 calc R . .
H1GC H 0.3494 0.2745 0.0854 0.145 Uiso 1 1 calc R . .

loop_
_atom_site_aniso_label
_atom_site_aniso_U_11
_atom_site_aniso_U_22
_atom_site_aniso_U_33
_atom_site_aniso_U_23
_atom_site_aniso_U_13
_atom_site_aniso_U_12
Br1 0.0386(5) 0.1103(8) 0.0605(5) -0.0017(4) -0.0144(3) 0.0080(4)
Br2 0.0624(6) 0.0831(7) 0.0930(7) -0.0321(5) -0.0265(4) 0.0210(4)
Si3 0.0533(10) 0.0571(10) 0.0530(10) -0.0058(7) -0.0117(7) -0.0059(7)
N4 0.057(3) 0.073(3) 0.055(3) 0.007(2) -0.020(2) -0.009(3)
C5 0.041(3) 0.054(3) 0.066(4) -0.003(3) -0.021(3) -0.013(2)
C6 0.050(3) 0.057(4) 0.063(4) -0.005(3) -0.017(3) -0.010(3)
C7 0.043(3) 0.054(3) 0.067(4) -0.002(3) -0.022(3) -0.009(2)
O1 0.099(4) 0.054(3) 0.135(5) 0.001(3) -0.065(4) 0.017(3)
C2 0.071(5) 0.053(4) 0.090(5) -0.002(3) -0.034(4) -0.006(3)
C3 0.038(3) 0.060(4) 0.073(4) -0.013(3) -0.017(3) -0.002(3)
C8 0.038(3) 0.059(3) 0.057(3) -0.002(3) -0.015(2) -0.009(2)
C9 0.026(3) 0.063(4) 0.074(4) -0.007(3) -0.013(2) -0.011(2)
C10 0.075(5) 0.067(4) 0.073(4) -0.006(3) -0.006(4) -0.022(4)
C11 0.039(3) 0.054(3) 0.057(3) 0.006(3) -0.013(2) -0.014(2)
C12 0.065(4) 0.065(4) 0.059(4) -0.002(3) -0.007(3) -0.010(3)
C13 0.080(5) 0.074(5) 0.055(4) 0.002(3) -0.019(3) 0.007(4)
C14 0.069(5) 0.071(4) 0.067(4) -0.010(3) -0.002(3) -0.004(4)
C15 0.067(4) 0.083(5) 0.074(4) -0.008(4) -0.026(4) -0.020(4)
C16 0.079(5) 0.095(5) 0.068(4) 0.018(4) -0.040(4) -0.002(4)
C17 0.094(6) 0.085(6) 0.084(5) 0.009(4) -0.012(5) -0.034(5)
C18 0.049(3) 0.076(4) 0.070(4) -0.017(3) -0.019(3) -0.011(3)
C19 0.069(5) 0.066(5) 0.117(7) 0.003(5) -0.025(5) -0.019(4)
C1A 0.081(6) 0.130(8) 0.071(5) -0.023(5) -0.020(4) -0.024(5)
C1B 0.135(9) 0.059(5) 0.123(8) -0.014(5) -0.048(7) 0.026(5)
C1C 0.127(9) 0.067(5) 0.158(10) -0.021(6) -0.059(8) -0.015(5)
C1D 0.095(7) 0.127(8) 0.102(7) 0.017(6) -0.035(5) -0.052(6)
C20 0.107(7) 0.114(7) 0.055(4) -0.013(4) -0.001(4) -0.003(6)
C1E 0.120(8) 0.117(7) 0.069(5) 0.002(5) -0.041(5) -0.038(6)
C1 0.064(4) 0.062(4) 0.108(6) -0.032(4) -0.024(4) -0.002(3)
C1F 0.114(8) 0.125(9) 0.098(7) -0.016(6) 0.014(6) -0.058(7)
C1G 0.093(6) 0.123(8) 0.069(5) 0.000(5) -0.026(4) 0.022(6)

loop_
_atom_type_symbol
_atom_type_description
_atom_type_scat_dispersion_real
_atom_type_scat_dispersion_imag
_atom_type_scat_source
C C 0.0181 0.0091 'International Tables Vol C Tables 4.2.6.8 and 6.1.1.4'
H H 0.0000 0.0000 'International Tables Vol C Tables 4.2.6.8 and 6.1.1.4'
Br Br -0.6763 1.2805 'International Tables Vol C Tables 4.2.6.8 and 6.1.1.4'
N N 0.0311 0.0180 'International Tables Vol C Tables 4.2.6.8 and 6.1.1.4'
O O 0.0492 0.0322 'International Tables Vol C Tables 4.2.6.8 and 6.1.1.4'
Si Si 0.2541 0.3302 'International Tables Vol C Tables 4.2.6.8 and 6.1.1.4'

loop_
_geom_angle_atom_site_label_1
_geom_angle_atom_site_label_2
_geom_angle_atom_site_label_3
_geom_angle
_geom_angle_site_symmetry_1
_geom_angle_site_symmetry_3
C13 Si3 C15 107.7(4) . .
C13 Si3 C14 113.6(4) . .
C15 Si3 C14 108.4(4) . .
C13 Si3 C6 110.5(3) . .
C15 Si3 C6 108.1(3) . .
C14 Si3 C6 108.4(3) . .
C11 N4 C12 124.8(6) . .
C11 N4 C16 125.0(6) . .
C12 N4 C16 110.2(6) . .
C6 C5 C8 141.9(6) . .
C6 C5 C7 129.9(6) . .
C8 C5 C7 88.1(5) . .
C5 C6 Si3 135.4(5) . .
C5 C6 Br2 114.0(5) . .
Si3 C6 Br2 110.6(3) . .
C2 C7 C11 108.6(5) . .
C2 C7 C3 113.5(6) . .
C11 C7 C3 118.5(5) . .
C2 C7 C5 109.7(5) . .
C11 C7 C5 84.0(4) . .
C3 C7 C5 118.9(5) . .
O1 C2 C7 127.1(7) . .
O1 C2 H2 116.5 . .
C7 C2 H2 116.5 . .
C9 C3 C7 114.3(5) . .
C9 C3 H3A 108.7 . .
C7 C3 H3A 108.7 . .
C9 C3 H3B 108.7 . .
C7 C3 H3B 108.7 . .
H3A C3 H3B 107.6 . .
C11 C8 C5 95.0(5) . .
C11 C8 Br1 129.8(5) . .
C5 C8 Br1 134.8(5) . .
C10 C9 C18 117.2(7) . .
C10 C9 C3 121.1(6) . .
C18 C9 C3 121.7(6) . .
C17 C10 C9 121.3(8) . .
C17 C10 H10 119.3 . .
C9 C10 H10 119.3 . .
N4 C11 C8 136.4(6) . .
N4 C11 C7 130.7(6) . .
C8 C11 C7 92.9(5) . .
N4 C12 C1A 104.3(7) . .
N4 C12 H12A 110.9 . .
C1A C12 H12A 110.9 . .
N4 C12 H12B 110.9 . .
C1A C12 H12B 110.9 . .
H12A C12 H12B 108.9 . .
C1B C13 C1G 112.9(8) . .
C1B C13 Si3 114.0(6) . .
C1G C13 Si3 114.2(6) . .
C1B C13 H13 104.8 . .
C1G C13 H13 104.8 . .
Si3 C13 H13 104.8 . .
C1F C14 C20 110.7(8) . .
C1F C14 Si3 115.0(6) . .
C20 C14 Si3 112.4(6) . .
C1F C14 H14 106.0 . .
C20 C14 H14 106.0 . .
Si3 C14 H14 106.0 . .
C1C C15 C1D 111.2(9) . .
C1C C15 Si3 114.4(6) . .
C1D C15 Si3 110.3(6) . .
C1C C15 H15 106.8 . .
C1D C15 H15 106.8 . .
Si3 C15 H15 106.8 . .
N4 C16 C1E 102.6(7) . .
N4 C16 H16A 111.2 . .
C1E C16 H16A 111.2 . .
N4 C16 H16B 111.2 . .
C1E C16 H16B 111.2 . .
H16A C16 H16B 109.2 . .
C10 C17 C19 121.7(9) . .
C10 C17 H17 119.1 . .
C19 C17 H17 119.1 . .
C1 C18 C9 120.6(7) . .
C1 C18 H18 119.7 . .
C9 C18 H18 119.7 . .
C1 C19 C17 118.1(8) . .
C1 C19 H19 121.0 . .
C17 C19 H19 121.0 . .
C1E C1A C12 105.2(7) . .
C1E C1A H1AA 110.7 . .
C12 C1A H1AA 110.7 . .
C1E C1A H1AB 110.7 . .
C12 C1A H1AB 110.7 . .
H1AA C1A H1AB 108.8 . .
C13 C1B H1BA 109.5 . .
C13 C1B H1BB 109.5 . .
H1BA C1B H1BB 109.5 . .
C13 C1B H1BC 109.5 . .
H1BA C1B H1BC 109.5 . .
H1BB C1B H1BC 109.5 . .
C15 C1C H1CA 109.5 . .
C15 C1C H1CB 109.5 . .
H1CA C1C H1CB 109.5 . .
C15 C1C H1CC 109.5 . .
H1CA C1C H1CC 109.5 . .
H1CB C1C H1CC 109.5 . .
C15 C1D H1DA 109.5 . .
C15 C1D H1DB 109.5 . .
H1DA C1D H1DB 109.5 . .
C15 C1D H1DC 109.5 . .
H1DA C1D H1DC 109.5 . .
H1DB C1D H1DC 109.5 . .
C14 C20 H20A 109.5 . .
C14 C20 H20B 109.5 . .
H20A C20 H20B 109.5 . .
C14 C20 H20C 109.5 . .
H20A C20 H20C 109.5 . .
H20B C20 H20C 109.5 . .
C1A C1E C16 104.5(7) . .
C1A C1E H1EA 110.9 . .
C16 C1E H1EA 110.9 . .
C1A C1E H1EB 110.9 . .
C16 C1E H1EB 110.9 . .
H1EA C1E H1EB 108.9 . .
C19 C1 C18 121.1(7) . .
C19 C1 H1 119.4 . .
C18 C1 H1 119.4 . .
C14 C1F H1FA 109.5 . .
C14 C1F H1FB 109.5 . .
H1FA C1F H1FB 109.5 . .
C14 C1F H1FC 109.5 . .
H1FA C1F H1FC 109.5 . .
H1FB C1F H1FC 109.5 . .
C13 C1G H1GA 109.5 . .
C13 C1G H1GB 109.5 . .
H1GA C1G H1GB 109.5 . .
C13 C1G H1GC 109.5 . .
H1GA C1G H1GC 109.5 . .
H1GB C1G H1GC 109.5 . .

loop_
_geom_bond_atom_site_label_1
_geom_bond_atom_site_label_2
_geom_bond_distance
_geom_bond_site_symmetry_2
Br1 C8 1.882(6) .
Br2 C6 1.940(7) .
Si3 C13 1.887(8) .
Si3 C15 1.887(7) .
Si3 C14 1.896(7) .
Si3 C6 1.907(7) .
N4 C11 1.325(8) .
N4 C12 1.468(9) .
N4 C16 1.489(9) .
C5 C6 1.347(9) .
C5 C8 1.437(9) .
C5 C7 1.573(9) .
C7 C2 1.503(9) .
C7 C11 1.520(9) .
C7 C3 1.530(8) .
O1 C2 1.183(9) .
C2 H2 0.9300 .
C3 C9 1.500(9) .
C3 H3A 0.9700 .
C3 H3B 0.9700 .
C8 C11 1.368(9) .
C9 C10 1.378(10) .
C9 C18 1.393(9) .
C10 C17 1.362(12) .
C10 H10 0.9300 .
C12 C1A 1.512(11) .
C12 H12A 0.9700 .
C12 H12B 0.9700 .
C13 C1B 1.508(13) .
C13 C1G 1.531(12) .
C13 H13 0.9800 .
C14 C1F 1.531(12) .
C14 C20 1.535(12) .
C14 H14 0.9800 .
C15 C1C 1.537(13) .
C15 C1D 1.536(13) .
C15 H15 0.9800 .
C16 C1E 1.501(14) .
C16 H16A 0.9700 .
C16 H16B 0.9700 .
C17 C19 1.368(14) .
C17 H17 0.9300 .
C18 C1 1.384(11) .
C18 H18 0.9300 .
C19 C1 1.364(13) .
C19 H19 0.9300 .
C1A C1E 1.481(14) .
C1A H1AA 0.9700 .
C1A H1AB 0.9700 .
C1B H1BA 0.9600 .
C1B H1BB 0.9600 .
C1B H1BC 0.9600 .
C1C H1CA 0.9600 .
C1C H1CB 0.9600 .
C1C H1CC 0.9600 .
C1D H1DA 0.9600 .
C1D H1DB 0.9600 .
C1D H1DC 0.9600 .
C20 H20A 0.9600 .
C20 H20B 0.9600 .
C20 H20C 0.9600 .
C1E H1EA 0.9700 .
C1E H1EB 0.9700 .
C1 H1 0.9300 .
C1F H1FA 0.9600 .
C1F H1FB 0.9600 .
C1F H1FC 0.9600 .
C1G H1GA 0.9600 .
C1G H1GB 0.9600 .
C1G H1GC 0.9600 .

loop_
_geom_torsion_atom_site_label_1
_geom_torsion_atom_site_label_2
_geom_torsion_atom_site_label_3
_geom_torsion_atom_site_label_4
_geom_torsion
_geom_torsion_site_symmetry_1
_geom_torsion_site_symmetry_2
_geom_torsion_site_symmetry_3
_geom_torsion_site_symmetry_4
C8 C5 C6 Si3 7.0(13) . . . .
C7 C5 C6 Si3 -177.3(5) . . . .
C8 C5 C6 Br2 -170.5(7) . . . .
C7 C5 C6 Br2 5.2(8) . . . .
C13 Si3 C6 C5 21.2(8) . . . .
C15 Si3 C6 C5 -96.4(7) . . . .
C14 Si3 C6 C5 146.3(6) . . . .
C13 Si3 C6 Br2 -161.3(3) . . . .
C15 Si3 C6 Br2 81.1(4) . . . .
C14 Si3 C6 Br2 -36.2(4) . . . .
C6 C5 C7 C2 -70.6(8) . . . .
C8 C5 C7 C2 106.8(6) . . . .
C6 C5 C7 C11 -178.2(6) . . . .
C8 C5 C7 C11 -0.8(4) . . . .
C6 C5 C7 C3 62.5(9) . . . .
C8 C5 C7 C3 -120.2(6) . . . .
C11 C7 C2 O1 -122.5(9) . . . .
C3 C7 C2 O1 11.5(12) . . . .
C5 C7 C2 O1 147.3(9) . . . .
C2 C7 C3 C9 179.9(6) . . . .
C11 C7 C3 C9 -51.0(8) . . . .
C5 C7 C3 C9 48.4(8) . . . .
C6 C5 C8 C11 177.7(8) . . . .
C7 C5 C8 C11 0.9(5) . . . .
C6 C5 C8 Br1 4.4(13) . . . .
C7 C5 C8 Br1 -172.4(5) . . . .
C7 C3 C9 C10 -89.4(8) . . . .
C7 C3 C9 C18 92.4(7) . . . .
C18 C9 C10 C17 -0.3(11) . . . .
C3 C9 C10 C17 -178.6(7) . . . .
C12 N4 C11 C8 -6.9(11) . . . .
C16 N4 C11 C8 174.4(7) . . . .
C12 N4 C11 C7 174.7(6) . . . .
C16 N4 C11 C7 -4.0(11) . . . .
C5 C8 C11 N4 -179.8(7) . . . .
Br1 C8 C11 N4 -6.0(11) . . . .
C5 C8 C11 C7 -1.0(5) . . . .
Br1 C8 C11 C7 172.8(5) . . . .
C2 C7 C11 N4 71.0(8) . . . .
C3 C7 C11 N4 -60.4(9) . . . .
C5 C7 C11 N4 179.8(6) . . . .
C2 C7 C11 C8 -107.9(6) . . . .
C3 C7 C11 C8 120.6(6) . . . .
C5 C7 C11 C8 0.9(4) . . . .
C11 N4 C12 C1A 179.6(7) . . . .
C16 N4 C12 C1A -1.5(8) . . . .
C15 Si3 C13 C1B 178.7(7) . . . .
C14 Si3 C13 C1B -61.2(7) . . . .
C6 Si3 C13 C1B 60.9(7) . . . .
C15 Si3 C13 C1G -49.3(7) . . . .
C14 Si3 C13 C1G 70.7(8) . . . .
C6 Si3 C13 C1G -167.1(6) . . . .
C13 Si3 C14 C1F 64.4(9) . . . .
C15 Si3 C14 C1F -175.9(8) . . . .
C6 Si3 C14 C1F -58.9(9) . . . .
C13 Si3 C14 C20 -63.5(7) . . . .
C15 Si3 C14 C20 56.2(7) . . . .
C6 Si3 C14 C20 173.3(6) . . . .
C13 Si3 C15 C1C 177.2(7) . . . .
C14 Si3 C15 C1C 53.9(8) . . . .
C6 Si3 C15 C1C -63.4(8) . . . .
C13 Si3 C15 C1D -56.5(8) . . . .
C14 Si3 C15 C1D -179.8(7) . . . .
C6 Si3 C15 C1D 62.9(7) . . . .
C11 N4 C16 C1E 158.9(7) . . . .
C12 N4 C16 C1E -20.0(8) . . . .
C9 C10 C17 C19 -1.0(14) . . . .
C10 C9 C18 C1 0.8(10) . . . .
C3 C9 C18 C1 179.1(6) . . . .
C10 C17 C19 C1 1.7(14) . . . .
N4 C12 C1A C1E 23.0(9) . . . .
C12 C1A C1E C16 -35.9(10) . . . .
N4 C16 C1E C1A 33.9(9) . . . .
C17 C19 C1 C18 -1.2(13) . . . .
C9 C18 C1 C19 0.0(11) . . . .
